data_9005867
loop_
_publ_author_name
'Oelkrug, H.'
'Bruckel, T.'
'Hohlwein, D.'
'Hoser, A.'
'Prandl, W.'

_publ_section_title
;
 The magnetic structure of the langbeinite K2Mn2(SO4)3
;
_journal_name_full 'Physics and Chemistry of Minerals'
_journal_page_first 246
_journal_page_last 249
_journal_volume 16
_journal_year 1988
_chemical_compound_source Synthetic
_chemical_formula_sum 'K2 Mn2 O12 S3'
_chemical_name_mineral Langbeinite
_space_group_IT_number 198
_symmetry_space_group_name_Hall 'P 2ac 2ab 3'
_symmetry_space_group_name_H-M 'P 21 3'
_cell_angle_alpha 90
_cell_angle_beta 90
_cell_angle_gamma 90
_cell_length_a 10.1073
_cell_length_b 10.1073
_cell_length_c 10.1073
_cell_formula_units_Z 4
_cell_volume 1032.537
_database_code_amcsd 0007449
_exptl_crystal_density_diffrn 3.064
_cod_original_formula_sum 'K2 Mn2 S3 O12'
_cod_database_code 9005867

loop_
_space_group_symop_operation_xyz
x,y,z
1/2-z,-x,1/2+y
-z,1/2+x,1/2-y
1/2+z,1/2-x,-y
z,x,y
1/2+y,1/2-z,-x
1/2-y,-z,1/2+x
-y,1/2+z,1/2-x
y,z,x
-x,1/2+y,1/2-z
1/2+x,1/2-y,-z
1/2-x,-y,1/2+z

loop_
_atom_site_label
_atom_site_fract_x
_atom_site_fract_y
_atom_site_fract_z
_atom_site_U_iso_or_equiv
K1 0.80650 0.80650 0.80650 0.03673
K2 0.05150 0.05150 0.05150 0.05826
Mn1 0.32990 0.32990 0.32990 -0.02913
Mn2 0.59830 0.59830 0.59830 0.04433
S 0.21980 0.37990 0.01360 0.03166
O1 0.30100 0.26940 0.95750 0.04559
O2 0.08380 0.33500 0.00610 0.04306
O3 0.23080 0.49090 0.92800 0.03926
O4 0.26090 0.41470 0.14730 0.03040

loop_
_cod_related_entry_id
_cod_related_entry_database
_cod_related_entry_code
1 AMCSD 0007449
